data_7206999
loop_
_publ_author_name
'Bai, Shi-Qiang'
'Yong, Anna Marie'
'Hu, Jian Jin'
'Young, David J.'
'Zhang, Xinhai'
'Zong, Yun'
'Xu, Jianwei'
'Zuo, Jing-Lin'
'Hor, T. S. Andy'

_publ_section_title
;
 Zinc, cobalt and copper coordination polymers with different structural
 motifs from picolyl-triazole hybrid ligands
;
_journal_issue 3
_journal_name_full CrystEngComm
_journal_page_first 961
_journal_paper_doi 10.1039/c1ce05808h
_journal_volume 14
_journal_year 2012
_chemical_formula_sum 'C26 H44 Cl2 Co N8 O12'
_chemical_formula_weight 790.52
_chemical_name_systematic
;
?
;
_space_group_IT_number 14
_symmetry_cell_setting monoclinic
_symmetry_space_group_name_Hall '-P 2yn'
_symmetry_space_group_name_H-M 'P 1 21/n 1'
_atom_sites_solution_hydrogens geom
_atom_sites_solution_primary direct
_atom_sites_solution_secondary difmap
_audit_creation_method SHELXL-97
_cell_angle_alpha 90.00
_cell_angle_beta 94.3480(10)
_cell_angle_gamma 90.00
_cell_formula_units_Z 2
_cell_length_a 9.1710(5)
_cell_length_b 9.8000(5)
_cell_length_c 19.7984(10)
_cell_measurement_reflns_used 5887
_cell_measurement_temperature 100(2)
_cell_measurement_theta_max 27.47
_cell_measurement_theta_min 2.32
_cell_volume 1774.28(16)
_computing_cell_refinement 'Bruker SMART'
_computing_data_collection 'Bruker SMART'
_computing_data_reduction 'Bruker SAINT'
_computing_molecular_graphics 'Bruker SHELXTL'
_computing_publication_material 'Bruker SHELXTL'
_computing_structure_refinement 'SHELXL-97 (Sheldrick, 1997)'
_computing_structure_solution 'SHELXS-97 (Sheldrick, 1990)'
_diffrn_ambient_temperature 100(2)
_diffrn_measured_fraction_theta_full 0.998
_diffrn_measured_fraction_theta_max 0.998
_diffrn_measurement_device_type 'CCD area detector'
_diffrn_measurement_method 'phi and omega scans'
_diffrn_radiation_monochromator graphite
_diffrn_radiation_source 'fine-focus sealed tube'
_diffrn_radiation_type MoK\a
_diffrn_radiation_wavelength 0.71073
_diffrn_reflns_av_R_equivalents 0.0264
_diffrn_reflns_av_sigmaI/netI 0.0292
_diffrn_reflns_limit_h_max 11
_diffrn_reflns_limit_h_min -11
_diffrn_reflns_limit_k_max 12
_diffrn_reflns_limit_k_min -12
_diffrn_reflns_limit_l_max 25
_diffrn_reflns_limit_l_min -21
_diffrn_reflns_number 12313
_diffrn_reflns_theta_full 27.49
_diffrn_reflns_theta_max 27.49
_diffrn_reflns_theta_min 2.06
_exptl_absorpt_coefficient_mu 0.703
_exptl_absorpt_correction_T_max 0.8721
_exptl_absorpt_correction_T_min 0.7200
_exptl_absorpt_correction_type multi-scan
_exptl_absorpt_process_details 'Sadabs, (Sheldrick 2001)'
_exptl_crystal_colour PINK
_exptl_crystal_density_diffrn 1.480
_exptl_crystal_density_meas ?
_exptl_crystal_density_method 'not measured'
_exptl_crystal_description BLOCK
_exptl_crystal_F_000 826
_exptl_crystal_size_max 0.50
_exptl_crystal_size_mid 0.26
_exptl_crystal_size_min 0.20
_refine_diff_density_max 0.701
_refine_diff_density_min -0.323
_refine_diff_density_rms 0.075
_refine_ls_extinction_method none
_refine_ls_goodness_of_fit_ref 1.062
_refine_ls_hydrogen_treatment mixed
_refine_ls_matrix_type full
_refine_ls_number_parameters 240
_refine_ls_number_reflns 4058
_refine_ls_number_restraints 0
_refine_ls_restrained_S_all 1.062
_refine_ls_R_factor_all 0.0423
_refine_ls_R_factor_gt 0.0379
_refine_ls_shift/su_max 0.000
_refine_ls_shift/su_mean 0.000
_refine_ls_structure_factor_coef Fsqd
_refine_ls_weighting_details 'calc w=1/[\s^2^(Fo^2^)+(0.0532P)^2^+1.0753P] where P=(Fo^2^+2Fc^2^)/3'
_refine_ls_weighting_scheme calc
_refine_ls_wR_factor_gt 0.0962
_refine_ls_wR_factor_ref 0.0988
_reflns_number_gt 3658
_reflns_number_total 4058
_reflns_threshold_expression >2sigma(I)
_cod_data_source_file c1ce05808h.txt
_cod_data_source_block 9430
_cod_depositor_comments
;
The following automatic conversions were performed:

'_symmetry_cell_setting' value 'Monoclinic' changed to 'monoclinic'
according to /home/saulius/struct/CIF-dictionaries/cif_core.dic
dictionary named 'cif_core.dic' version 2.4.1 from
2010-06-29.

'_exptl_absorpt_correction_type' value 'Multi-scan'
changed to 'multi-scan' according to
/home/saulius/struct/CIF-dictionaries/cif_core.dic dictionary named
'cif_core.dic' version 2.4.1 from 2010-06-29.

Automatic conversion script
Id: cif_fix_values 1715 2011-07-08 13:25:40Z adriana 

The following automatic conversions were performed:

'_exptl_crystal_density_meas' value 'Not Measured' was changed to '?'
- the value is perceived as not measured.

Automatic conversion script
Id: cif_fix_values 3008 2015-01-20 13:52:24Z robertas 
;
_cod_original_sg_symbol_H-M P2(1)/n
_cod_database_code 7206999

loop_
_symmetry_equiv_pos_as_xyz
'x, y, z'
'-x+1/2, y+1/2, -z+1/2'
'-x, -y, -z'
'x-1/2, -y-1/2, z-1/2'

loop_
_atom_site_label
_atom_site_type_symbol
_atom_site_fract_x
_atom_site_fract_y
_atom_site_fract_z
_atom_site_U_iso_or_equiv
_atom_site_adp_type
_atom_site_occupancy
_atom_site_symmetry_multiplicity
_atom_site_calc_flag
_atom_site_refinement_flags
Co1 Co 0.5000 0.5000 0.0000 0.01322(10) Uani 1 2 d S
N1 N 0.39899(15) 0.54301(15) 0.09147(7) 0.0156(3) Uani 1 1 d .
N2 N 0.28302(15) 0.62323(15) 0.08399(7) 0.0168(3) Uani 1 1 d .
N3 N 0.23424(15) 0.63675(15) 0.14533(7) 0.0161(3) Uani 1 1 d .
N4 N -0.29189(15) 0.57131(15) 0.04907(7) 0.0154(3) Uani 1 1 d .
C1 C 0.42433(19) 0.50632(17) 0.15768(9) 0.0166(3) Uani 1 1 d .
C2 C 0.31747(19) 0.56662(18) 0.19248(9) 0.0178(3) Uani 1 1 d .
H2 H 0.3049 0.5603 0.2396 0.021 Uiso 1 1 calc R
C3 C 0.10636(19) 0.72143(19) 0.15329(10) 0.0199(4) Uani 1 1 d .
H3A H 0.1252 0.8144 0.1364 0.024 Uiso 1 1 calc R
H3B H 0.0906 0.7287 0.2021 0.024 Uiso 1 1 calc R
C4 C -0.27831(19) 0.70016(18) 0.07201(9) 0.0170(3) Uani 1 1 d .
H4 H -0.3606 0.7589 0.0657 0.020 Uiso 1 1 calc R
C5 C -0.15120(19) 0.75172(18) 0.10422(9) 0.0168(3) Uani 1 1 d .
H5 H -0.1459 0.8444 0.1182 0.020 Uiso 1 1 calc R
C6 C -0.03108(18) 0.66598(17) 0.11591(8) 0.0156(3) Uani 1 1 d .
C7 C -0.04410(19) 0.53239(18) 0.09303(9) 0.0167(3) Uani 1 1 d .
H7 H 0.0355 0.4707 0.1002 0.020 Uiso 1 1 calc R
C8 C -0.17423(19) 0.48986(17) 0.05962(9) 0.0171(3) Uani 1 1 d .
H8 H -0.1808 0.3987 0.0433 0.020 Uiso 1 1 calc R
C9 C 0.55006(19) 0.41966(18) 0.18418(9) 0.0186(3) Uani 1 1 d .
H9A H 0.5992 0.3818 0.1455 0.022 Uiso 1 1 calc R
H9B H 0.5124 0.3421 0.2098 0.022 Uiso 1 1 calc R
C10 C 0.6621(2) 0.49804(18) 0.23022(10) 0.0206(4) Uani 1 1 d .
H10A H 0.6924 0.5810 0.2065 0.025 Uiso 1 1 calc R
H10B H 0.6163 0.5272 0.2716 0.025 Uiso 1 1 calc R
C11 C 0.79658(19) 0.41149(18) 0.25030(9) 0.0186(3) Uani 1 1 d .
H11A H 0.7654 0.3279 0.2733 0.022 Uiso 1 1 calc R
H11B H 0.8421 0.3831 0.2088 0.022 Uiso 1 1 calc R
C12 C 0.9104(2) 0.4854(2) 0.29685(11) 0.0261(4) Uani 1 1 d .
H12A H 0.8666 0.5108 0.3393 0.031 Uiso 1 1 calc R
H12B H 0.9400 0.5704 0.2746 0.031 Uiso 1 1 calc R
C13 C 1.0452(2) 0.3973(2) 0.31385(11) 0.0294(4) Uani 1 1 d .
H13A H 1.0163 0.3131 0.3360 0.044 Uiso 1 1 calc R
H13B H 1.1151 0.4476 0.3444 0.044 Uiso 1 1 calc R
H13C H 1.0908 0.3745 0.2721 0.044 Uiso 1 1 calc R
Cl1 Cl 0.15697(5) 0.16421(4) 0.10056(2) 0.02082(12) Uani 1 1 d .
O1 O 0.04617(17) 0.22328(16) 0.05422(8) 0.0332(3) Uani 1 1 d .
O2 O 0.20183(19) 0.26034(19) 0.15223(9) 0.0435(4) Uani 1 1 d .
O3 O 0.28269(16) 0.12703(15) 0.06396(7) 0.0294(3) Uani 1 1 d .
O4 O 0.10057(17) 0.04462(16) 0.13104(9) 0.0351(4) Uani 1 1 d .
O1W O 0.53706(15) 0.29559(14) 0.03234(7) 0.0186(3) Uani 1 1 d .
H1WA H 0.472(3) 0.254(3) 0.0496(13) 0.031(7) Uiso 1 1 d .
H1WB H 0.601(4) 0.241(3) 0.0268(15) 0.050(9) Uiso 1 1 d .
O2W O 0.75049(18) 0.10346(17) 0.03182(9) 0.0333(4) Uani 1 1 d .
H2WA H 0.838(4) 0.134(4) 0.0376(16) 0.062(10) Uiso 1 1 d .
H2WB H 0.749(4) 0.045(4) 0.0023(18) 0.060(10) Uiso 1 1 d .

loop_
_atom_site_aniso_label
_atom_site_aniso_U_11
_atom_site_aniso_U_22
_atom_site_aniso_U_33
_atom_site_aniso_U_23
_atom_site_aniso_U_13
_atom_site_aniso_U_12
Co1 0.00907(16) 0.01533(17) 0.01555(17) 0.00016(11) 0.00292(12) 0.00112(11)
N1 0.0109(6) 0.0168(7) 0.0193(7) -0.0003(6) 0.0027(5) 0.0003(5)
N2 0.0120(7) 0.0198(7) 0.0189(7) -0.0024(6) 0.0038(5) 0.0012(5)
N3 0.0120(7) 0.0187(7) 0.0182(7) -0.0038(6) 0.0043(5) -0.0021(5)
N4 0.0123(7) 0.0178(7) 0.0166(7) 0.0005(5) 0.0046(5) 0.0001(5)
C1 0.0154(8) 0.0169(8) 0.0177(8) -0.0004(6) 0.0025(6) -0.0033(6)
C2 0.0155(8) 0.0212(9) 0.0170(8) -0.0011(6) 0.0031(6) -0.0029(7)
C3 0.0124(8) 0.0211(9) 0.0266(9) -0.0091(7) 0.0036(7) 0.0004(7)
C4 0.0138(8) 0.0192(8) 0.0184(8) 0.0006(7) 0.0042(6) 0.0042(6)
C5 0.0171(8) 0.0159(8) 0.0179(8) -0.0014(6) 0.0055(6) 0.0007(6)
C6 0.0116(8) 0.0193(8) 0.0166(8) -0.0013(6) 0.0055(6) -0.0014(6)
C7 0.0121(8) 0.0179(8) 0.0206(8) -0.0005(7) 0.0034(6) 0.0021(6)
C8 0.0149(8) 0.0157(8) 0.0208(8) -0.0011(6) 0.0034(7) 0.0001(6)
C9 0.0188(8) 0.0176(8) 0.0193(8) 0.0037(7) 0.0013(6) 0.0014(7)
C10 0.0184(9) 0.0205(9) 0.0228(9) 0.0010(7) 0.0003(7) 0.0024(7)
C11 0.0174(8) 0.0194(8) 0.0191(8) 0.0032(7) 0.0026(6) 0.0012(7)
C12 0.0207(9) 0.0232(10) 0.0337(11) -0.0010(8) -0.0030(8) 0.0011(7)
C13 0.0191(9) 0.0303(11) 0.0380(11) 0.0004(9) -0.0030(8) 0.0024(8)
Cl1 0.0205(2) 0.0167(2) 0.0259(2) 0.00126(16) 0.00613(17) -0.00023(15)
O1 0.0287(8) 0.0337(8) 0.0376(8) 0.0081(6) 0.0043(6) 0.0102(6)
O2 0.0413(10) 0.0432(10) 0.0462(10) -0.0168(8) 0.0054(8) -0.0078(8)
O3 0.0236(7) 0.0312(8) 0.0350(8) 0.0042(6) 0.0123(6) 0.0033(6)
O4 0.0301(8) 0.0250(7) 0.0520(10) 0.0114(7) 0.0147(7) -0.0005(6)
O1W 0.0139(6) 0.0180(6) 0.0245(7) 0.0019(5) 0.0050(5) 0.0020(5)
O2W 0.0241(8) 0.0280(8) 0.0483(10) -0.0028(7) 0.0066(7) 0.0058(6)

loop_
_atom_type_symbol
_atom_type_description
_atom_type_scat_dispersion_real
_atom_type_scat_dispersion_imag
_atom_type_scat_source
C C 0.0033 0.0016 'International Tables Vol C Tables 4.2.6.8 and 6.1.1.4'
H H 0.0000 0.0000 'International Tables Vol C Tables 4.2.6.8 and 6.1.1.4'
N N 0.0061 0.0033 'International Tables Vol C Tables 4.2.6.8 and 6.1.1.4'
O O 0.0106 0.0060 'International Tables Vol C Tables 4.2.6.8 and 6.1.1.4'
Cl Cl 0.1484 0.1585 'International Tables Vol C Tables 4.2.6.8 and 6.1.1.4'
Co Co 0.3494 0.9721 'International Tables Vol C Tables 4.2.6.8 and 6.1.1.4'

loop_
_geom_angle_atom_site_label_1
_geom_angle_atom_site_label_2
_geom_angle_atom_site_label_3
_geom_angle
_geom_angle_site_symmetry_1
_geom_angle_site_symmetry_3
O1W Co1 O1W 180.0 . 3_665
O1W Co1 N1 90.02(5) . .
O1W Co1 N1 89.98(5) 3_665 .
O1W Co1 N1 89.98(5) . 3_665
O1W Co1 N1 90.02(5) 3_665 3_665
N1 Co1 N1 180.0 . 3_665
O1W Co1 N4 93.05(5) . 1_655
O1W Co1 N4 86.96(5) 3_665 1_655
N1 Co1 N4 88.87(5) . 1_655
N1 Co1 N4 91.13(5) 3_665 1_655
O1W Co1 N4 86.95(5) . 3_565
O1W Co1 N4 93.04(5) 3_665 3_565
N1 Co1 N4 91.13(5) . 3_565
N1 Co1 N4 88.87(5) 3_665 3_565
N4 Co1 N4 180.0 1_655 3_565
N2 N1 C1 110.00(14) . .
N2 N1 Co1 114.77(11) . .
C1 N1 Co1 135.23(12) . .
N1 N2 N3 106.25(13) . .
N2 N3 C2 111.64(14) . .
N2 N3 C3 118.98(14) . .
C2 N3 C3 129.37(15) . .
C4 N4 C8 116.87(15) . .
C4 N4 Co1 120.33(11) . 1_455
C8 N4 Co1 122.77(12) . 1_455
N1 C1 C2 107.03(16) . .
N1 C1 C9 123.96(16) . .
C2 C1 C9 128.99(16) . .
N3 C2 C1 105.08(15) . .
N3 C3 C6 112.99(14) . .
N4 C4 C5 123.56(16) . .
C4 C5 C6 119.06(16) . .
C7 C6 C5 117.92(16) . .
C7 C6 C3 123.11(15) . .
C5 C6 C3 118.96(15) . .
C8 C7 C6 119.33(16) . .
N4 C8 C7 123.21(16) . .
C1 C9 C10 112.93(15) . .
C11 C10 C9 111.71(15) . .
C12 C11 C10 113.42(15) . .
C11 C12 C13 111.83(16) . .
O2 Cl1 O4 109.36(11) . .
O2 Cl1 O1 110.04(10) . .
O4 Cl1 O1 109.74(10) . .
O2 Cl1 O3 109.03(10) . .
O4 Cl1 O3 109.28(9) . .
O1 Cl1 O3 109.38(9) . .

loop_
_geom_bond_atom_site_label_1
_geom_bond_atom_site_label_2
_geom_bond_distance
_geom_bond_site_symmetry_2
Co1 O1W 2.1226(13) .
Co1 O1W 2.1226(13) 3_665
Co1 N1 2.1378(14) .
Co1 N1 2.1378(14) 3_665
Co1 N4 2.1895(14) 1_655
Co1 N4 2.1895(14) 3_565
N1 N2 1.322(2) .
N1 C1 1.362(2) .
N2 N3 1.332(2) .
N3 C2 1.348(2) .
N3 C3 1.455(2) .
N4 C4 1.344(2) .
N4 C8 1.346(2) .
N4 Co1 2.1895(14) 1_455
C1 C2 1.373(2) .
C1 C9 1.495(2) .
C3 C6 1.513(2) .
C4 C5 1.381(2) .
C5 C6 1.391(2) .
C6 C7 1.387(2) .
C7 C8 1.384(2) .
C9 C10 1.528(2) .
C10 C11 1.525(2) .
C11 C12 1.522(3) .
C12 C13 1.524(3) .
Cl1 O2 1.4282(17) .
Cl1 O4 1.4327(15) .
Cl1 O1 1.4380(15) .
Cl1 O3 1.4538(14) .

loop_
_geom_hbond_atom_site_label_D
_geom_hbond_atom_site_label_H
_geom_hbond_atom_site_label_A
_geom_hbond_distance_DH
_geom_hbond_distance_HA
_geom_hbond_distance_DA
_geom_hbond_angle_DHA
_geom_hbond_site_symmetry_A
O1W H1WA O3 0.82(3) 2.17(3) 2.964(2) 163(2) .
O1W H1WB O2W 0.81(3) 1.92(3) 2.717(2) 169(3) .
O2W H2WA O1 0.85(4) 2.10(4) 2.957(2) 176(3) 1_655
O2W H2WB O3 0.82(4) 2.14(4) 2.950(2) 170(3) 3_655
